data_4509806
loop_
_publ_author_name
'Carlucci, Lucia'
'Ciani, Gianfranco'
'Garc\'ia-Ruiz, Juan Manuel'
'Moret, Massimo'
'Proserpio, Davide M.'
'Rizzato, Silvia'

_publ_section_title
;
 Crystallization Behavior of Coordination Polymers. 1. Kinetic and
 Thermodynamic Features of 1,3-Bis(4-pyridyl)propane/MCl2Systems
;
_journal_issue 12
_journal_name_full 'Crystal Growth &amp; Design'
_journal_page_first 5024
_journal_paper_doi 10.1021/cg900985w
_journal_volume 9
_journal_year 2009
_chemical_formula_sum 'C26 H34 Cl2 N4 Ni O3'
_chemical_formula_weight 580.18
_space_group_IT_number 88
_symmetry_cell_setting tetragonal
_symmetry_Int_Tables_number 88
_symmetry_space_group_name_Hall '-I 4ad'
_symmetry_space_group_name_H-M 'I 41/a :2'
_atom_sites_solution_hydrogens geom
_atom_sites_solution_primary direct
_atom_sites_solution_secondary difmap
_cell_angle_alpha 90
_cell_angle_beta 90
_cell_angle_gamma 90
_cell_formula_units_Z 16
_cell_length_a 16.991(4)
_cell_length_b 16.991(4)
_cell_length_c 41.947(9)
_cell_measurement_reflns_used 1382
_cell_measurement_temperature 293(2)
_cell_measurement_theta_max 17.0
_cell_measurement_theta_min 2.0
_cell_volume 12110(5)
_computing_cell_refinement 'Bruker-AXS SAINT Software'
_computing_data_collection 'Bruker-AXS SMART Software'
_computing_data_reduction 'Bruker-AXS SAINT Software'
_computing_publication_material 'WinGX v1.70.01(L.J. Farrugia, 1999)'
_computing_structure_refinement 'SHELXL-97 (Sheldrick, 1997)'
_computing_structure_solution 'SHELXS-97 (Sheldrick, 1997)'
_diffrn_ambient_temperature 293(2)
_diffrn_detector CCD_plate
_diffrn_measured_fraction_theta_full 0.998
_diffrn_measured_fraction_theta_max 0.998
_diffrn_measurement_device SMART
_diffrn_measurement_method omega-scan
_diffrn_radiation_monochromator graphite
_diffrn_radiation_type MoK\a
_diffrn_radiation_wavelength 0.71073
_diffrn_reflns_av_R_equivalents 0.259
_diffrn_reflns_av_unetI/netI 0.1707
_diffrn_reflns_limit_h_max 21
_diffrn_reflns_limit_h_min -21
_diffrn_reflns_limit_k_max 20
_diffrn_reflns_limit_k_min -20
_diffrn_reflns_limit_l_max 51
_diffrn_reflns_limit_l_min -51
_diffrn_reflns_number 47337
_diffrn_reflns_theta_full 26.28
_diffrn_reflns_theta_max 26.28
_diffrn_reflns_theta_min 1.89
_diffrn_standards_decay_% 0
_exptl_absorpt_coefficient_mu 0.849
_exptl_absorpt_correction_T_max 0.934
_exptl_absorpt_correction_T_min 0.700
_exptl_absorpt_correction_type empirical
_exptl_absorpt_process_details 'Sadabs 2.01 (Bruker AXS, 1999)'
_exptl_crystal_colour 'light green'
_exptl_crystal_density_diffrn 1.273
_exptl_crystal_density_method 'not measured'
_exptl_crystal_description bipyramidal
_exptl_crystal_F_000 4864
_exptl_crystal_size_max 0.15
_exptl_crystal_size_mid 0.08
_exptl_crystal_size_min 0.08
_refine_diff_density_max 0.929
_refine_diff_density_min -1.377
_refine_diff_density_rms 0.163
_refine_ls_extinction_method none
_refine_ls_goodness_of_fit_ref 1.25
_refine_ls_hydrogen_treatment constr
_refine_ls_matrix_type full
_refine_ls_number_parameters 321
_refine_ls_number_reflns 6121
_refine_ls_number_restraints 0
_refine_ls_restrained_S_all 1.25
_refine_ls_R_factor_all 0.2769
_refine_ls_R_factor_gt 0.1355
_refine_ls_shift/su_max 0.056
_refine_ls_shift/su_mean 0.005
_refine_ls_structure_factor_coef Fsqd
_refine_ls_weighting_details 'calc w=1/[\s^2^(Fo^2^)+(0.2000P)^2^+0.0000P] where P=(Fo^2^+2Fc^2^)/3'
_refine_ls_weighting_scheme calc
_refine_ls_wR_factor_gt 0.4016
_refine_ls_wR_factor_ref 0.4697
_reflns_number_gt 2252
_reflns_number_total 6121
_reflns_threshold_expression >2sigma(I)
_cod_data_source_file cg900985wsup3.cif
_cod_data_source_block 3Ni
_cod_depositor_comments
;
The following automatic conversions were performed:

'_symmetry_cell_setting' value 'Tetragonal' changed to 'tetragonal'
according to /home/saulius/struct/CIF-dictionaries/cif_core.dic
dictionary named 'cif_core.dic' version 2.4.2 from 2011-04-26.

Automatic conversion script
Id: cif_fix_values 1891 2012-01-12 08:04:46Z andrius 
;
_cod_original_sg_symbol_H-M 'I 41/a'
_cod_database_code 4509806

loop_
_symmetry_equiv_pos_as_xyz
'x, y, z'
'-x+1/2, -y, z+1/2'
'-y+3/4, x+1/4, z+1/4'
'y+3/4, -x+3/4, z+3/4'
'x+1/2, y+1/2, z+1/2'
'-x+1, -y+1/2, z+1'
'-y+5/4, x+3/4, z+3/4'
'y+5/4, -x+5/4, z+5/4'
'-x, -y, -z'
'x-1/2, y, -z-1/2'
'y-3/4, -x-1/4, -z-1/4'
'-y-3/4, x-3/4, -z-3/4'
'-x+1/2, -y+1/2, -z+1/2'
'x, y+1/2, -z'
'y-1/4, -x+1/4, -z+1/4'
'-y-1/4, x-1/4, -z-1/4'

loop_
_atom_site_label
_atom_site_type_symbol
_atom_site_fract_x
_atom_site_fract_y
_atom_site_fract_z
_atom_site_U_iso_or_equiv
_atom_site_adp_type
_atom_site_occupancy
_atom_site_symmetry_multiplicity
_atom_site_calc_flag
_atom_site_refinement_flags
O1W O 0 0.25 0.1472(4) 0.086(5) Uiso 1 2 d S
O2W O 0.1055(16) 0.3505(16) 0.1455(7) 0.106(9) Uiso 0.5 1 d P
O3W O 0.208(3) 0.341(3) 0.1529(11) 0.214(18) Uiso 0.5 1 d P
O4W O -0.131(4) 0.708(4) -0.0288(15) 0.31(3) Uiso 0.5 1 d P
O5W O 0.055(3) 0.180(3) 0.1815(12) 0.23(2) Uiso 0.5 1 d P
O6W O 0.087(3) 0.923(3) -0.0620(11) 0.23(2) Uiso 0.5 1 d P
Ni1 Ni 0 0.75 0.08926(6) 0.0627(10) Uani 1 2 d S
Cl1 Cl -0.0994(2) 0.6471(3) 0.08974(11) 0.0766(14) Uani 1 1 d .
N1 N 0.0625(7) 0.6869(8) 0.1249(3) 0.060(3) Uani 1 1 d .
C11 C 0.1017(9) 0.7199(10) 0.1487(3) 0.062(4) Uani 1 1 d .
H11 H 0.1 0.7744 0.1505 0.075 Uiso 1 1 calc R
C12 C 0.1430(10) 0.6810(10) 0.1701(4) 0.072(5) Uani 1 1 d .
H12 H 0.1696 0.7091 0.1857 0.086 Uiso 1 1 calc R
C13 C 0.1482(8) 0.5993(9) 0.1700(3) 0.053(4) Uani 1 1 d .
C14 C 0.1098(10) 0.5641(9) 0.1469(4) 0.075(5) Uani 1 1 d .
H14 H 0.1096 0.5094 0.1457 0.091 Uiso 1 1 calc R
C15 C 0.0687(9) 0.6087(11) 0.1238(4) 0.066(4) Uani 1 1 d .
H15 H 0.0448 0.5822 0.107 0.08 Uiso 1 1 calc R
C1A C 0.1943(10) 0.5520(10) 0.1939(4) 0.075(5) Uani 1 1 d .
H1A1 H 0.2234 0.5881 0.2075 0.089 Uiso 1 1 calc R
H1A2 H 0.2323 0.52 0.1826 0.089 Uiso 1 1 calc R
C2A C 0.1438(10) 0.4974(10) 0.2155(4) 0.071(5) Uani 1 1 d .
H2A1 H 0.1079 0.5287 0.2283 0.085 Uiso 1 1 calc R
H2A2 H 0.1129 0.462 0.2024 0.085 Uiso 1 1 calc R
C3A C 0.1959(11) 0.4518(11) 0.2364(4) 0.084(5) Uani 1 1 d .
H3A1 H 0.2308 0.4874 0.2478 0.101 Uiso 1 1 calc R
H3A2 H 0.2281 0.4168 0.2236 0.101 Uiso 1 1 calc R
N2 N 0.0634(7) 0.6903(8) 0.0540(3) 0.062(4) Uani 1 1 d .
C21 C 0.1425(9) 0.6862(11) 0.0560(4) 0.069(5) Uani 1 1 d .
H21 H 0.1679 0.7146 0.0719 0.083 Uiso 1 1 calc R
C22 C 0.1885(11) 0.6405(12) 0.0348(4) 0.084(6) Uani 1 1 d .
H22 H 0.2428 0.6372 0.0374 0.1 Uiso 1 1 calc R
C23 C 0.1530(11) 0.6018(11) 0.0107(4) 0.076(5) Uani 1 1 d .
C24 C 0.0730(11) 0.6123(13) 0.0082(4) 0.097(7) Uani 1 1 d .
H24 H 0.0465 0.5895 -0.0088 0.116 Uiso 1 1 calc R
C25 C 0.0304(12) 0.6561(13) 0.0304(4) 0.091(6) Uani 1 1 d .
H25 H -0.0238 0.6606 0.028 0.109 Uiso 1 1 calc R
Ni2 Ni 0.5 0.75 0.03019(5) 0.0284(6) Uani 1 2 d S
Cl2 Cl 0.39870(18) 0.64967(17) 0.03016(8) 0.0403(8) Uani 1 1 d .
N3 N 0.5645(6) 0.6885(5) 0.0656(2) 0.032(2) Uani 1 1 d .
C31 C 0.5302(7) 0.6487(7) 0.0893(3) 0.037(3) Uani 1 1 d .
H31 H 0.4756 0.6501 0.0906 0.044 Uiso 1 1 calc R
C32 C 0.5693(7) 0.6067(7) 0.1116(3) 0.034(3) Uani 1 1 d .
H32 H 0.5414 0.5809 0.1275 0.04 Uiso 1 1 calc R
C33 C 0.6499(10) 0.6018(7) 0.1108(3) 0.052(4) Uani 1 1 d .
C34 C 0.6887(7) 0.6416(7) 0.0856(3) 0.039(3) Uani 1 1 d .
H34 H 0.7432 0.6396 0.0838 0.046 Uiso 1 1 calc R
C35 C 0.6453(7) 0.6829(7) 0.0640(3) 0.040(3) Uani 1 1 d .
H35 H 0.6713 0.7085 0.0475 0.048 Uiso 1 1 calc R
C1B C 0.7002(9) 0.5560(8) 0.1346(3) 0.052(4) Uani 1 1 d .
H1B1 H 0.6659 0.5247 0.148 0.063 Uiso 1 1 calc R
H1B2 H 0.7339 0.52 0.1229 0.063 Uiso 1 1 calc R
C2B C 0.7500(7) 0.6061(7) 0.1551(3) 0.038(3) Uani 1 1 d .
H2B1 H 0.7169 0.6413 0.1675 0.046 Uiso 1 1 calc R
H2B2 H 0.7846 0.6378 0.142 0.046 Uiso 1 1 calc R
C3B C 0.3051(7) 0.9509(8) -0.0723(3) 0.049(4) Uani 1 1 d .
H3B1 H 0.2708 0.9858 -0.0604 0.059 Uiso 1 1 calc R
H3B2 H 0.272 0.9161 -0.0849 0.059 Uiso 1 1 calc R
N4 N 0.4391(6) 0.8172(6) -0.0048(2) 0.039(3) Uani 1 1 d .
C41 C 0.4333(8) 0.8925(7) -0.0037(3) 0.040(3) Uani 1 1 d .
H41 H 0.4596 0.9191 0.0125 0.048 Uiso 1 1 calc R
C42 C 0.3911(7) 0.9352(7) -0.0248(3) 0.036(3) Uani 1 1 d .
H42 H 0.3887 0.9895 -0.0223 0.043 Uiso 1 1 calc R
C43 C 0.3526(7) 0.9021(7) -0.0492(3) 0.040(3) Uani 1 1 d .
C44 C 0.3588(8) 0.8199(7) -0.0516(3) 0.047(3) Uani 1 1 d .
H44 H 0.3343 0.7925 -0.068 0.056 Uiso 1 1 calc R
C45 C 0.4015(7) 0.7822(7) -0.0292(3) 0.041(3) Uani 1 1 d .
H45 H 0.4053 0.7277 -0.0307 0.049 Uiso 1 1 calc R

loop_
_atom_site_aniso_label
_atom_site_aniso_U_11
_atom_site_aniso_U_22
_atom_site_aniso_U_33
_atom_site_aniso_U_23
_atom_site_aniso_U_13
_atom_site_aniso_U_12
Ni1 0.0514(18) 0.091(2) 0.0458(18) 0 0 0.0060(15)
Cl1 0.054(3) 0.101(3) 0.074(3) -0.008(2) 0.004(2) 0.001(2)
N1 0.052(8) 0.077(10) 0.053(8) 0.001(7) 0.000(6) -0.002(7)
C11 0.072(11) 0.074(11) 0.041(9) -0.013(9) -0.002(8) -0.009(9)
C12 0.089(13) 0.070(12) 0.056(11) 0.001(9) 0.010(10) 0.006(10)
C13 0.052(9) 0.073(11) 0.036(9) -0.002(8) 0.007(7) -0.010(8)
C14 0.083(13) 0.049(10) 0.094(14) 0.023(10) 0.010(11) 0.030(9)
C15 0.056(10) 0.090(13) 0.053(10) -0.017(10) 0.007(8) -0.010(9)
C1A 0.076(12) 0.084(12) 0.063(11) 0.025(10) -0.006(9) -0.008(10)
C2A 0.076(11) 0.077(12) 0.060(11) 0.013(9) 0.005(9) 0.006(10)
C3A 0.084(13) 0.086(13) 0.083(13) 0.026(11) -0.009(11) -0.007(10)
N2 0.055(8) 0.093(10) 0.040(7) -0.015(7) 0.007(6) 0.004(7)
C21 0.051(10) 0.105(14) 0.051(10) -0.009(9) -0.001(8) -0.019(9)
C22 0.061(12) 0.122(17) 0.068(13) 0.005(11) -0.017(10) 0.012(11)
C23 0.071(13) 0.092(14) 0.066(12) 0.005(10) 0.019(10) 0.010(10)
C24 0.067(13) 0.16(2) 0.058(12) 0.007(13) -0.010(10) -0.031(13)
C25 0.082(14) 0.142(18) 0.048(11) -0.013(12) 0.006(10) 0.007(12)
Ni2 0.0364(13) 0.0242(11) 0.0247(11) 0 0 0.0014(9)
Cl2 0.0432(18) 0.0324(16) 0.0452(19) 0.0032(15) -0.0037(15) -0.0018(13)
N3 0.043(6) 0.026(5) 0.026(6) 0.007(4) 0.003(4) -0.003(5)
C31 0.032(7) 0.043(7) 0.036(7) 0.000(6) 0.001(6) 0.001(6)
C32 0.026(6) 0.046(8) 0.029(6) 0.008(6) -0.004(5) -0.001(5)
C33 0.103(13) 0.024(7) 0.030(7) 0.008(6) -0.033(8) -0.005(7)
C34 0.030(7) 0.031(7) 0.054(8) -0.004(6) 0.002(6) 0.000(6)
C35 0.031(7) 0.043(8) 0.045(8) 0.002(6) 0.010(6) -0.004(6)
C1B 0.068(10) 0.043(8) 0.046(8) 0.002(7) -0.022(7) -0.006(7)
C2B 0.046(8) 0.041(7) 0.028(7) 0.003(6) -0.002(6) 0.000(6)
C3B 0.035(7) 0.051(8) 0.060(9) 0.029(7) -0.010(7) -0.002(6)
N4 0.043(6) 0.034(6) 0.040(6) -0.005(5) 0.003(5) -0.006(5)
C41 0.057(8) 0.023(6) 0.040(7) 0.007(6) 0.004(6) -0.001(6)
C42 0.042(7) 0.022(6) 0.043(8) 0.006(5) -0.001(6) 0.002(5)
C43 0.029(7) 0.040(8) 0.051(9) 0.021(6) 0.003(6) -0.003(6)
C44 0.067(9) 0.040(8) 0.033(8) 0.012(6) -0.006(7) -0.008(7)
C45 0.054(8) 0.034(7) 0.035(7) -0.013(6) -0.020(6) 0.007(6)

loop_
_atom_type_symbol
_atom_type_description
_atom_type_scat_dispersion_real
_atom_type_scat_dispersion_imag
_atom_type_scat_source
C C 0.0033 0.0016 'International Tables Vol C Tables 4.2.6.8 and 6.1.1.4'
H H 0 0 'International Tables Vol C Tables 4.2.6.8 and 6.1.1.4'
N N 0.0061 0.0033 'International Tables Vol C Tables 4.2.6.8 and 6.1.1.4'
O O 0.0106 0.006 'International Tables Vol C Tables 4.2.6.8 and 6.1.1.4'
Cl Cl 0.1484 0.1585 'International Tables Vol C Tables 4.2.6.8 and 6.1.1.4'
Ni Ni 0.3393 1.1124 'International Tables Vol C Tables 4.2.6.8 and 6.1.1.4'

loop_
_geom_angle_atom_site_label_1
_geom_angle_atom_site_label_2
_geom_angle_atom_site_label_3
_geom_angle
_geom_angle_site_symmetry_1
_geom_angle_site_symmetry_3
N2 Ni1 N2 90.1(7) . 6_464
N2 Ni1 N1 178.6(5) . 6_464
N2 Ni1 N1 89.7(5) 6_464 6_464
N2 Ni1 N1 89.7(5) . .
N2 Ni1 N1 178.6(5) 6_464 .
N1 Ni1 N1 90.6(7) 6_464 .
N2 Ni1 Cl1 90.8(4) . .
N2 Ni1 Cl1 89.8(4) 6_464 .
N1 Ni1 Cl1 90.6(4) 6_464 .
N1 Ni1 Cl1 88.8(4) . .
N2 Ni1 Cl1 89.8(4) . 6_464
N2 Ni1 Cl1 90.8(4) 6_464 6_464
N1 Ni1 Cl1 88.8(4) 6_464 6_464
N1 Ni1 Cl1 90.6(4) . 6_464
Cl1 Ni1 Cl1 179.1(2) . 6_464
C11 N1 C15 114.0(14) . .
C11 N1 Ni1 124.6(12) . .
C15 N1 Ni1 121.3(11) . .
C12 C11 N1 124.6(16) . .
C11 C12 C13 122.3(17) . .
C14 C13 C12 115.1(15) . .
C14 C13 C1A 120.6(16) . .
C12 C13 C1A 124.3(15) . .
C13 C14 C15 120.4(16) . .
N1 C15 C14 123.5(15) . .
C13 C1A C2A 114.8(13) . .
C3A C2A C1A 109.2(14) . .
C2A C3A C23 111.1(15) . 3
C25 N2 C21 117.5(15) . .
C25 N2 Ni1 122.8(12) . .
C21 N2 Ni1 119.7(11) . .
N2 C21 C22 122.6(15) . .
C23 C22 C21 119.4(16) . .
C22 C23 C24 115.9(18) . .
C22 C23 C3A 120.6(18) . 4_454
C24 C23 C3A 123.3(19) . 4_454
C23 C24 C25 122.1(18) . .
N2 C25 C24 122.2(18) . .
N3 Ni2 N3 91.1(5) 6_564 .
N3 Ni2 N4 88.1(4) 6_564 .
N3 Ni2 N4 176.9(4) . .
N3 Ni2 N4 176.9(4) 6_564 6_564
N3 Ni2 N4 88.1(4) . 6_564
N4 Ni2 N4 92.9(5) . 6_564
N3 Ni2 Cl2 88.8(3) 6_564 .
N3 Ni2 Cl2 91.2(3) . .
N4 Ni2 Cl2 91.8(3) . .
N4 Ni2 Cl2 88.1(3) 6_564 .
N3 Ni2 Cl2 91.2(3) 6_564 6_564
N3 Ni2 Cl2 88.8(3) . 6_564
N4 Ni2 Cl2 88.1(3) . 6_564
N4 Ni2 Cl2 91.8(3) 6_564 6_564
Cl2 Ni2 Cl2 179.96(18) . 6_564
C31 N3 C35 115.8(10) . .
C31 N3 Ni2 123.0(8) . .
C35 N3 Ni2 121.0(8) . .
N3 C31 C32 124.6(11) . .
C31 C32 C33 120.4(11) . .
C32 C33 C34 116.9(11) . .
C32 C33 C1B 125.0(13) . .
C34 C33 C1B 118.0(14) . .
C35 C34 C33 119.3(12) . .
C34 C35 N3 122.9(11) . .
C2B C1B C33 114.1(11) . .
C1B C2B C3B 110.3(10) . 3_655
C43 C3B C2B 113.2(10) . 4_464
C41 N4 C45 115.5(11) . .
C41 N4 Ni2 123.3(9) . .
C45 N4 Ni2 121.2(8) . .
N4 C41 C42 123.6(12) . .
C43 C42 C41 122.4(11) . .
C42 C43 C44 115.8(11) . .
C42 C43 C3B 121.5(12) . .
C44 C43 C3B 122.6(12) . .
C45 C44 C43 117.6(12) . .
N4 C45 C44 125.1(11) . .

loop_
_geom_bond_atom_site_label_1
_geom_bond_atom_site_label_2
_geom_bond_distance
_geom_bond_site_symmetry_2
O2W O3W 1.77(5) .
Ni1 N2 2.091(12) .
Ni1 N2 2.091(12) 6_464
Ni1 N1 2.124(13) 6_464
Ni1 N1 2.124(13) .
Ni1 Cl1 2.431(4) .
Ni1 Cl1 2.431(4) 6_464
N1 C11 1.326(18) .
N1 C15 1.333(19) .
C11 C12 1.31(2) .
C12 C13 1.39(2) .
C13 C14 1.31(2) .
C13 C1A 1.51(2) .
C14 C15 1.41(2) .
C1A C2A 1.55(2) .
C2A C3A 1.47(2) .
C3A C23 1.54(2) 3
N2 C25 1.277(19) .
N2 C21 1.349(18) .
C21 C22 1.42(2) .
C22 C23 1.35(2) .
C23 C24 1.37(2) .
C23 C3A 1.54(2) 4_454
C24 C25 1.40(2) .
Ni2 N3 2.121(9) 6_564
Ni2 N3 2.121(9) .
Ni2 N4 2.127(11) .
Ni2 N4 2.127(11) 6_564
Ni2 Cl2 2.423(3) .
Ni2 Cl2 2.423(3) 6_564
N3 C31 1.336(14) .
N3 C35 1.377(15) .
C31 C32 1.350(15) .
C32 C33 1.374(18) .
C33 C34 1.417(17) .
C33 C1B 1.527(17) .
C34 C35 1.363(17) .
C1B C2B 1.477(16) .
C2B C3B 1.531(16) 3_655
C3B C43 1.510(16) .
C3B C2B 1.531(16) 4_464
N4 C41 1.283(14) .
N4 C45 1.345(14) .
C41 C42 1.351(16) .
C42 C43 1.336(16) .
C43 C44 1.405(17) .
C44 C45 1.350(16) .
